data_1540685
loop_
_publ_author_name
'Vallejo, Julia'
'Fortea-P\'erez, Francisco R.'
'Pardo, Emilio'
'Benmansour, Samia'
'Castro, Isabel'
'Krzystek, J.'
'Armentano, Donatella'
'Cano, Joan'

_publ_section_title
;
 Guest-dependent single-ion magnet behaviour in a cobalt(ii)
 metal--organic framework
;
_journal_issue 3
_journal_name_full 'Chem. Sci.'
_journal_page_first 2286
_journal_paper_doi 10.1039/C5SC04461H
_journal_volume 7
_journal_year 2016
_chemical_formula_sum 'C84 H72 Co N6 S2'
_chemical_formula_weight 1288.52
_chemical_name_systematic
;
 ?
;
_space_group_crystal_system monoclinic
_space_group_IT_number 15
_space_group_name_Hall '-C 2yc'
_space_group_name_H-M_alt 'C 1 2/c 1'
_symmetry_space_group_name_Hall '-C 2yc'
_symmetry_space_group_name_H-M 'C 1 2/c 1'
_atom_sites_solution_hydrogens geom
_audit_creation_method SHELXL-2013
_audit_update_record
;
2015-07-30 deposited with the CCDC.
2015-12-10 downloaded from the CCDC.
;
_cell_angle_alpha 90
_cell_angle_beta 121.629(11)
_cell_angle_gamma 90
_cell_formula_units_Z 8
_cell_length_a 31.601(4)
_cell_length_b 21.039(4)
_cell_length_c 27.275(5)
_cell_measurement_reflns_used 7466
_cell_measurement_temperature 100(2)
_cell_measurement_theta_max 20.59
_cell_measurement_theta_min 2.23
_cell_volume 15440(5)
_computing_cell_refinement 'Bruker SAINT'
_computing_data_collection 'Bruker APEX2'
_computing_data_reduction 'Bruker SAINT'
_computing_molecular_graphics CrystalMaker
_computing_publication_material 'Bruker SHELXTL'
_computing_structure_refinement 'SHELXL-2013 (Sheldrick, 2013)'
_computing_structure_solution 'SHELXS-97 (Sheldrick, 2008)'
_diffrn_ambient_temperature 100(2)
_diffrn_measured_fraction_theta_full 0.920
_diffrn_measured_fraction_theta_max 0.847
_diffrn_measurement_device_type 'Bruker APEX-II CCD'
_diffrn_measurement_method '\w scans'
_diffrn_radiation_source 'fine-focus sealed tube'
_diffrn_radiation_type MoK\a
_diffrn_radiation_wavelength 0.71073
_diffrn_reflns_av_R_equivalents 0.0877
_diffrn_reflns_av_unetI/netI 0.1269
_diffrn_reflns_laue_measured_fraction_full 0.920
_diffrn_reflns_laue_measured_fraction_max 0.847
_diffrn_reflns_limit_h_max 38
_diffrn_reflns_limit_h_min -38
_diffrn_reflns_limit_k_max 22
_diffrn_reflns_limit_k_min -25
_diffrn_reflns_limit_l_max 29
_diffrn_reflns_limit_l_min -33
_diffrn_reflns_number 55448
_diffrn_reflns_point_group_measured_fraction_full 0.920
_diffrn_reflns_point_group_measured_fraction_max 0.847
_diffrn_reflns_theta_full 25.242
_diffrn_reflns_theta_max 26.166
_diffrn_reflns_theta_min 1.229
_exptl_absorpt_coefficient_mu 0.321
_exptl_absorpt_correction_T_max 0.983
_exptl_absorpt_correction_T_min 0.883
_exptl_absorpt_correction_type multi-scan
_exptl_absorpt_process_details sadabs
_exptl_crystal_colour orange
_exptl_crystal_density_diffrn 1.109
_exptl_crystal_description cubic/prism
_exptl_crystal_F_000 5416
_exptl_crystal_preparation 'Magnetic properties'
_exptl_crystal_recrystallization_method 'sc to sc after immersing crsystals in a solution of toluene'
_exptl_crystal_size_max 0.26
_exptl_crystal_size_mid 0.20
_exptl_crystal_size_min 0.18
_refine_diff_density_max 1.249
_refine_diff_density_min -0.835
_refine_diff_density_rms 0.136
_refine_ls_extinction_method none
_refine_ls_goodness_of_fit_ref 1.207
_refine_ls_hydrogen_treatment constr
_refine_ls_matrix_type full
_refine_ls_number_parameters 550
_refine_ls_number_reflns 13092
_refine_ls_number_restraints 2
_refine_ls_restrained_S_all 1.207
_refine_ls_R_factor_all 0.2071
_refine_ls_R_factor_gt 0.1359
_refine_ls_shift/su_max 0.059
_refine_ls_shift/su_mean 0.000
_refine_ls_structure_factor_coef Fsqd
_refine_ls_weighting_details 'w=1/[\s^2^(Fo^2^)+(0.2000P)^2^] where P=(Fo^2^+2Fc^2^)/3'
_refine_ls_weighting_scheme calc
_refine_ls_wR_factor_gt 0.3739
_refine_ls_wR_factor_ref 0.4006
_reflns_Friedel_coverage 0.000
_reflns_number_gt 6181
_reflns_number_total 13092
_reflns_threshold_expression 'I > 2\s(I)'
_cod_data_source_file c5sc04461h2.cif
_cod_data_source_block 1@TOL
_cod_depositor_comments 'Adding full bibliography for 1540680--1540686.cif.'
_cod_database_code 1540685
_shelx_space_group_comment
;
The symmetry employed for this shelxl refinement is uniquely defined
by the following loop, which should always be used as a source of
symmetry information in preference to the above space-group names.
They are only intended as comments.
;

loop_
_space_group_symop_operation_xyz
'x, y, z'
'-x, y, -z+1/2'
'x+1/2, y+1/2, z'
'-x+1/2, y+1/2, -z+1/2'
'-x, -y, -z'
'x, -y, z-1/2'
'-x+1/2, -y+1/2, -z'
'x+1/2, -y+1/2, z-1/2'

loop_
_atom_site_label
_atom_site_type_symbol
_atom_site_fract_x
_atom_site_fract_y
_atom_site_fract_z
_atom_site_U_iso_or_equiv
_atom_site_adp_type
_atom_site_occupancy
_atom_site_site_symmetry_order
_atom_site_calc_flag
_atom_site_refinement_flags_posn
_atom_site_refinement_flags_adp
_atom_site_refinement_flags_occupancy
Co1 Co 0.2500 0.7500 0.0000 0.0207(4) Uani 1 2 d S . P
Co2 Co 1.0000 0.80967(6) 0.2500 0.0402(5) Uani 1 2 d S T P
N1 N 0.2692(2) 0.74873(19) 0.0856(3) 0.0244(13) Uani 1 1 d . . .
C1 C 0.2892(3) 0.7490(3) 0.1342(4) 0.041(2) Uani 1 1 d . . .
S1 S 0.31874(12) 0.75191(15) 0.20640(12) 0.0924(10) Uani 1 1 d . . .
N2 N 0.9818(2) 0.8074(3) 0.1646(4) 0.0485(19) Uani 1 1 d . . .
C2 C 0.9618(3) 0.8091(4) 0.1160(5) 0.058(3) Uani 1 1 d . . .
S2 S 0.93233(13) 0.8132(2) 0.04539(15) 0.1278(14) Uani 1 1 d . . .
N3 N 0.32876(18) 0.7603(2) 0.0270(2) 0.0280(14) Uani 1 1 d . . .
N4 N 0.9199(2) 0.8092(3) 0.2204(3) 0.0404(16) Uani 1 1 d . . .
N5 N 1.0000 0.7129(2) 0.2500 0.0043(13) Uiso 1 2 d S . P
N7 N 0.2460(2) 0.8581(2) 0.0005(3) 0.0397(16) Uani 1 1 d . . .
N6 N 1.0000 0.9158(4) 0.2500 0.051(3) Uani 1 2 d S T P
C3 C 0.3460(3) 0.7468(3) -0.0060(4) 0.052(2) Uani 1 1 d . . .
H3 H 0.3233 0.7300 -0.0431 0.062 Uiso 1 1 calc R U .
C4 C 0.3946(3) 0.7549(4) 0.0088(4) 0.051(2) Uani 1 1 d . . .
H4 H 0.4050 0.7420 -0.0167 0.061 Uiso 1 1 calc R U .
C5 C 0.4296(3) 0.7837(4) 0.0640(4) 0.049(2) Uani 1 1 d . . .
C6 C 0.4119(3) 0.7992(4) 0.0983(4) 0.055(2) Uani 1 1 d . . .
H6 H 0.4334 0.8179 0.1349 0.066 Uiso 1 1 calc R U .
C7 C 0.3624(3) 0.7879(3) 0.0797(4) 0.046(2) Uani 1 1 d . . .
H7 H 0.3509 0.7996 0.1044 0.055 Uiso 1 1 calc R U .
C8 C 0.4804(3) 0.7940(4) 0.0792(4) 0.057(2) Uani 1 1 d . . .
C9 C 0.5233(3) 0.8005(4) 0.0936(4) 0.059(2) Uani 1 1 d . . .
C10 C 0.5740(3) 0.8039(4) 0.1073(4) 0.050(2) Uani 1 1 d . . .
C11 C 0.5883(3) 0.7758(6) 0.0730(5) 0.097(4) Uani 1 1 d . . .
H11 H 0.5642 0.7538 0.0393 0.117 Uiso 1 1 calc R U .
C12 C 0.6371(3) 0.7788(6) 0.0861(5) 0.099(4) Uani 1 1 d . . .
H12 H 0.6456 0.7620 0.0600 0.119 Uiso 1 1 calc R U .
C13 C 0.6726(3) 0.8058(4) 0.1364(4) 0.052(2) Uani 1 1 d . . .
C14 C 0.6598(3) 0.8291(5) 0.1729(5) 0.076(3) Uani 1 1 d . . .
H14 H 0.6845 0.8479 0.2081 0.091 Uiso 1 1 calc R U .
C15 C 0.6112(3) 0.8261(5) 0.1597(5) 0.087(3) Uani 1 1 d . . .
H15 H 0.6034 0.8396 0.1874 0.105 Uiso 1 1 calc R U .
C16 C 0.7247(3) 0.8059(4) 0.1524(4) 0.057(2) Uani 1 1 d . . .
C17 C 0.7665(3) 0.8085(4) 0.1654(4) 0.053(2) Uani 1 1 d . . .
C18 C 0.8188(3) 0.8083(4) 0.1834(4) 0.050(2) Uani 1 1 d . . .
C19 C 0.8352(2) 0.7818(4) 0.1496(4) 0.055(2) Uani 1 1 d . . .
H19 H 0.8124 0.7626 0.1137 0.066 Uiso 1 1 calc R U .
C20 C 0.8863(3) 0.7841(3) 0.1698(4) 0.049(2) Uani 1 1 d . . .
H20 H 0.8974 0.7670 0.1462 0.059 Uiso 1 1 calc R U .
C21 C 0.8547(3) 0.8346(4) 0.2376(4) 0.050(2) Uani 1 1 d . . .
H21 H 0.8448 0.8520 0.2621 0.059 Uiso 1 1 calc R U .
C22 C 0.9045(2) 0.8345(3) 0.2544(3) 0.0418(19) Uani 1 1 d . . .
H22 H 0.9283 0.8525 0.2904 0.050 Uiso 1 1 calc R U .
C23 C 0.9769(3) 0.6716(3) 0.2708(4) 0.057(2) Uani 1 1 d . . .
H23 H 0.9599 0.6925 0.2863 0.069 Uiso 1 1 calc R U .
C24 C 0.9756(3) 0.6066(3) 0.2720(4) 0.060(2) Uani 1 1 d . . .
H24 H 0.9585 0.5851 0.2872 0.072 Uiso 1 1 calc R U .
C25 C 1.0000 0.5733(6) 0.2500 0.062(4) Uani 1 2 d S T P
C26 C 0.9965(3) 0.9498(4) 0.2875(4) 0.066(3) Uani 1 1 d . . .
H26 H 0.9918 0.9276 0.3147 0.079 Uiso 1 1 calc R U .
C27 C 0.9989(3) 1.0144(4) 0.2912(4) 0.060(2) Uani 1 1 d . . .
H27 H 0.9997 1.0349 0.3228 0.071 Uiso 1 1 calc R U .
C28 C 1.0000 1.0503(5) 0.2500 0.039(3) Uani 1 2 d S T P
C29 C 1.0000 1.1140(6) 0.2500 0.074(4) Uani 1 2 d S T P
C30 C 1.0000 1.1748(4) 0.2500 0.048(3) Uani 1 2 d S T P
C31 C 1.0000 1.2424(5) 0.2500 0.066(4) Uani 1 2 d S T P
C32 C 0.9663(3) 1.2768(4) 0.2572(4) 0.053(2) Uani 1 1 d . . .
H32 H 0.9426 1.2540 0.2618 0.064 Uiso 1 1 calc R U .
C33 C 0.9651(3) 1.3427(3) 0.2581(4) 0.052(2) Uani 1 1 d . . .
H33 H 0.9416 1.3640 0.2639 0.062 Uiso 1 1 calc R U .
C34 C 1.0000 1.3784(6) 0.2500 0.068(4) Uani 1 2 d S T P
C35 C 1.0000 1.4462(6) 0.2500 0.059(4) Uani 1 2 d S T P
C36 C 1.0000 1.5054(5) 0.2500 0.070(4) Uani 1 2 d S T P
C37 C 0.2337(3) 0.8868(3) 0.0348(3) 0.0392(19) Uani 1 1 d . . .
H37 H 0.2249 0.8635 0.0580 0.047 Uiso 1 1 calc R U .
C38 C 0.2343(3) 0.9536(3) 0.0346(3) 0.0409(18) Uiso 1 1 d . . .
H38 H 0.2254 0.9755 0.0583 0.049 Uiso 1 1 calc R U .
C39 C 0.2468(3) 0.9878(3) 0.0029(3) 0.046(2) Uani 1 1 d . . .
C40 C 0.2607(3) 0.9537(3) -0.0311(3) 0.041(2) Uani 1 1 d . . .
H40 H 0.2710 0.9757 -0.0535 0.050 Uiso 1 1 calc R U .
C41 C 0.2591(3) 0.8866(3) -0.0317(4) 0.043(2) Uani 1 1 d . . .
H41 H 0.2674 0.8628 -0.0551 0.051 Uiso 1 1 calc R U .
C42 C 0.2484(2) 1.0579(3) 0.0024(3) 0.0327(18) Uani 1 1 d . . .
C43 C 0.2485(3) 1.1152(3) 0.0023(3) 0.048(2) Uani 1 1 d . . .
C44 C 0.2499(2) 1.1835(2) 0.0014(3) 0.0273(17) Uani 1 1 d . . .
C45 C 0.2147(2) 1.2184(3) 0.0073(3) 0.0372(19) Uani 1 1 d . . .
H45 H 0.1909 1.1969 0.0125 0.045 Uiso 1 1 calc R U .
C46 C 0.2851(2) 1.2155(3) -0.0055(3) 0.0344(18) Uani 1 1 d . . .
H46 H 0.3091 1.1921 -0.0090 0.041 Uiso 1 1 calc R U .
C7S C 0.3856(11) 0.6194(13) 0.3579(15) 0.359(18) Uiso 1 1 d DG . .
C8S C 0.3387(14) 0.6332(17) 0.3108(11) 1.34(16) Uiso 1 1 d G . .
H8S H 0.3352 0.6470 0.2757 1.605 Uiso 1 1 calc R U .
C9S C 0.2970(9) 0.6268(15) 0.3151(9) 0.54(3) Uiso 1 1 d G . .
H9S H 0.2650 0.6362 0.2829 0.653 Uiso 1 1 calc R U .
C10S C 0.3021(6) 0.6066(11) 0.3665(11) 0.38(2) Uiso 1 1 d G . .
H10S H 0.2736 0.6022 0.3694 0.461 Uiso 1 1 calc R U .
C11S C 0.3490(8) 0.5928(8) 0.4136(8) 0.180(7) Uiso 1 1 d G . .
H11S H 0.3525 0.5790 0.4487 0.216 Uiso 1 1 calc R U .
C12S C 0.3907(5) 0.5992(10) 0.4093(11) 0.39(2) Uiso 1 1 d G . .
H12S H 0.4228 0.5898 0.4415 0.467 Uiso 1 1 calc R U .
C7S1 C 0.4308(5) 0.6350(7) 0.3430(6) 0.137(5) Uiso 1 1 d D . .
H7S1 H 0.4261 0.6779 0.3271 0.206 Uiso 1 1 calc R U .
H7S2 H 0.4286 0.6040 0.3150 0.206 Uiso 1 1 calc R U .
H7S3 H 0.4635 0.6320 0.3785 0.206 Uiso 1 1 calc R U .
C19S C 0.1548(9) 0.7824(7) 0.1456(7) 0.44(3) Uani 1 1 d G . .
H19S H 0.1682 0.7410 0.1580 0.522 Uiso 1 1 calc R U .
C20S C 0.1856(5) 0.8325(11) 0.1508(5) 0.43(4) Uani 1 1 d G . .
H20S H 0.2201 0.8253 0.1668 0.521 Uiso 1 1 calc R U .
C21S C 0.1659(6) 0.8930(9) 0.1326(7) 0.35(3) Uani 1 1 d G . .
H21S H 0.1870 0.9272 0.1362 0.423 Uiso 1 1 calc R U .
C22S C 0.1155(7) 0.9035(7) 0.1092(7) 0.29(2) Uani 1 1 d G . .
H22S H 0.1020 0.9449 0.0968 0.349 Uiso 1 1 calc R U .
C23S C 0.0847(5) 0.8535(10) 0.1040(6) 0.252(16) Uani 1 1 d G . .
H23S H 0.0502 0.8606 0.0880 0.302 Uiso 1 1 calc R U .
C24S C 0.1043(8) 0.7929(8) 0.1221(7) 0.253(13) Uiso 1 1 d DG . .
C25S C 0.0825(10) 0.7209(11) 0.1232(13) 0.295(14) Uiso 1 1 d D . .
H25A H 0.0466 0.7235 0.1072 0.442 Uiso 1 1 calc R U .
H25B H 0.0990 0.7055 0.1630 0.442 Uiso 1 1 calc R U .
H25C H 0.0890 0.6914 0.1001 0.442 Uiso 1 1 calc R U .
C26S C 0.8185(8) 0.5327(7) 0.2041(9) 0.64(5) Uiso 1 1 d G . .
H26S H 0.8058 0.5640 0.2182 0.771 Uiso 1 1 calc R U .
C27S C 0.8166(7) 0.4688(8) 0.2157(8) 0.44(3) Uiso 1 1 d G . .
H27S H 0.8026 0.4563 0.2376 0.533 Uiso 1 1 calc R U .
C28S C 0.8353(5) 0.4231(5) 0.1951(6) 0.148(6) Uiso 1 1 d G . .
H28S H 0.8340 0.3794 0.2030 0.177 Uiso 1 1 calc R U .
C29S C 0.8559(5) 0.4414(7) 0.1631(6) 0.192(8) Uiso 1 1 d G . .
H29S H 0.8686 0.4102 0.1490 0.231 Uiso 1 1 calc R U .
C30S C 0.8578(6) 0.5053(8) 0.1515(7) 0.363(19) Uiso 1 1 d G . .
H30S H 0.8718 0.5178 0.1296 0.436 Uiso 1 1 calc R U .
C31S C 0.8391(6) 0.5510(5) 0.1721(7) 0.164(6) Uiso 1 1 d G . .
C32S C 0.8205(8) 0.6248(10) 0.1739(10) 0.223(9) Uiso 1 1 d . . .
H32A H 0.7841 0.6262 0.1528 0.335 Uiso 1 1 calc R U .
H32B H 0.8326 0.6540 0.1559 0.335 Uiso 1 1 calc R U .
H32C H 0.8339 0.6375 0.2140 0.335 Uiso 1 1 calc R U .
C33S C 0.7865(5) 0.4104(8) 0.8505(6) 0.196(8) Uiso 1 1 d G . .
H33S H 0.7614 0.3825 0.8235 0.235 Uiso 1 1 calc R U .
C34S C 0.8282(6) 0.3860(6) 0.8993(7) 0.186(7) Uiso 1 1 d G . .
H34S H 0.8316 0.3413 0.9056 0.223 Uiso 1 1 calc R U .
C35S C 0.8648(5) 0.4268(9) 0.9388(6) 0.235(10) Uiso 1 1 d G . .
H35S H 0.8933 0.4101 0.9722 0.281 Uiso 1 1 calc R U .
C36S C 0.8598(6) 0.4920(8) 0.9296(7) 0.239(10) Uiso 1 1 d G . .
H36S H 0.8848 0.5199 0.9566 0.286 Uiso 1 1 calc R U .
C37S C 0.8181(8) 0.5165(6) 0.8808(9) 0.275(13) Uiso 1 1 d G . .
H37S H 0.8146 0.5611 0.8745 0.330 Uiso 1 1 calc R U .
C38S C 0.7814(5) 0.4757(9) 0.8413(6) 0.220(9) Uiso 1 1 d G . .
C39S C 0.7361(9) 0.4975(12) 0.7855(11) 0.251(11) Uiso 1 1 d . . .
H39A H 0.7361 0.5440 0.7833 0.377 Uiso 1 1 calc R U .
H39B H 0.7060 0.4834 0.7842 0.377 Uiso 1 1 calc R U .
H39C H 0.7367 0.4793 0.7528 0.377 Uiso 1 1 calc R U .

loop_
_atom_site_aniso_label
_atom_site_aniso_U_11
_atom_site_aniso_U_22
_atom_site_aniso_U_33
_atom_site_aniso_U_23
_atom_site_aniso_U_13
_atom_site_aniso_U_12
Co1 0.0168(6) 0.0037(5) 0.0340(8) -0.0008(5) 0.0080(6) 0.0011(4)
Co2 0.0198(7) 0.0326(8) 0.0576(11) 0.000 0.0129(7) 0.000
N1 0.026(3) 0.005(2) 0.034(4) -0.004(2) 0.010(3) -0.001(2)
C1 0.025(4) 0.026(4) 0.064(7) -0.003(4) 0.018(4) 0.002(3)
S1 0.090(2) 0.121(3) 0.0432(18) 0.0057(14) 0.0195(15) 0.0242(17)
N2 0.030(4) 0.044(4) 0.062(6) -0.016(4) 0.017(4) -0.004(3)
C2 0.047(5) 0.054(5) 0.067(8) -0.006(5) 0.024(5) -0.001(4)
S2 0.090(2) 0.203(4) 0.071(3) -0.012(2) 0.028(2) 0.020(2)
N3 0.015(3) 0.018(3) 0.036(4) 0.002(2) 0.003(3) 0.005(2)
N4 0.029(3) 0.039(3) 0.043(4) 0.001(3) 0.012(3) 0.000(3)
N7 0.045(4) 0.009(3) 0.054(4) -0.003(3) 0.018(3) 0.003(2)
N6 0.019(4) 0.022(4) 0.087(8) 0.000 0.009(5) 0.000
C3 0.022(4) 0.054(5) 0.068(6) -0.014(4) 0.015(4) 0.000(3)
C4 0.025(4) 0.067(5) 0.061(6) -0.015(4) 0.023(4) 0.003(4)
C5 0.037(5) 0.056(5) 0.057(6) -0.006(4) 0.027(5) -0.011(4)
C6 0.032(4) 0.071(6) 0.054(6) -0.002(4) 0.017(4) -0.016(4)
C7 0.032(4) 0.049(5) 0.061(6) -0.007(4) 0.028(4) -0.008(3)
C8 0.027(4) 0.065(6) 0.073(7) -0.007(4) 0.022(4) 0.011(4)
C9 0.039(5) 0.073(6) 0.075(7) -0.004(5) 0.035(5) 0.003(4)
C10 0.023(4) 0.068(5) 0.056(6) -0.011(4) 0.019(4) -0.009(4)
C11 0.044(6) 0.162(11) 0.093(9) -0.053(8) 0.041(6) -0.032(6)
C12 0.043(6) 0.156(10) 0.114(10) -0.078(8) 0.052(6) -0.031(6)
C13 0.023(4) 0.082(6) 0.045(6) -0.009(4) 0.015(4) -0.012(4)
C14 0.054(6) 0.092(7) 0.076(8) -0.025(6) 0.029(6) -0.027(5)
C15 0.046(6) 0.115(9) 0.104(9) -0.032(7) 0.042(6) -0.021(6)
C16 0.043(5) 0.067(6) 0.059(6) 0.003(4) 0.025(5) 0.002(4)
C17 0.032(5) 0.061(5) 0.062(6) -0.001(4) 0.021(4) -0.004(4)
C18 0.022(4) 0.054(5) 0.055(6) 0.019(4) 0.007(4) 0.000(3)
C19 0.014(4) 0.072(6) 0.068(6) -0.029(5) 0.015(4) -0.012(3)
C20 0.036(4) 0.031(4) 0.065(6) -0.010(4) 0.016(4) -0.004(3)
C21 0.049(5) 0.059(5) 0.047(6) -0.004(4) 0.030(5) 0.010(4)
C22 0.025(4) 0.045(4) 0.052(5) -0.012(4) 0.017(4) -0.002(3)
C23 0.069(6) 0.026(4) 0.078(7) -0.011(4) 0.039(5) -0.012(4)
C24 0.066(6) 0.028(4) 0.092(7) -0.002(4) 0.044(5) -0.005(4)
C25 0.035(6) 0.048(7) 0.075(10) 0.000 0.009(7) 0.000
C26 0.056(5) 0.041(5) 0.118(9) -0.056(5) 0.056(6) -0.021(4)
C27 0.071(6) 0.039(5) 0.063(7) -0.009(4) 0.032(5) -0.003(4)
C28 0.019(5) 0.038(6) 0.033(7) 0.000 -0.006(5) 0.000
C29 0.075(9) 0.046(8) 0.068(10) 0.000 0.014(8) 0.000
C30 0.030(6) 0.017(5) 0.054(8) 0.000 -0.008(5) 0.000
C31 0.095(10) 0.019(6) 0.025(7) 0.000 -0.008(7) 0.000
C32 0.046(5) 0.037(4) 0.068(6) 0.023(4) 0.024(4) 0.012(4)
C33 0.049(5) 0.025(4) 0.075(6) 0.010(4) 0.028(5) 0.008(3)
C34 0.061(8) 0.063(9) 0.053(9) 0.000 0.012(7) 0.000
C35 0.029(6) 0.053(8) 0.063(9) 0.000 0.003(6) 0.000
C36 0.063(8) 0.015(5) 0.076(10) 0.000 -0.001(7) 0.000
C37 0.063(5) 0.015(3) 0.046(5) 0.006(3) 0.033(4) 0.005(3)
C39 0.052(5) 0.018(3) 0.035(5) 0.004(3) -0.001(4) 0.013(3)
C40 0.051(4) 0.001(3) 0.069(6) -0.003(3) 0.029(4) -0.003(3)
C41 0.040(4) 0.015(3) 0.082(6) -0.016(4) 0.038(4) -0.012(3)
C42 0.031(4) 0.008(3) 0.046(5) -0.003(3) 0.012(3) 0.004(3)
C43 0.052(5) 0.017(4) 0.060(6) -0.005(3) 0.019(4) 0.004(3)
C44 0.014(3) 0.007(3) 0.057(5) 0.002(3) 0.016(3) 0.004(2)
C45 0.031(4) 0.012(3) 0.058(5) -0.014(3) 0.016(4) -0.002(3)
C46 0.028(4) 0.007(3) 0.061(5) 0.008(3) 0.019(4) 0.008(3)
C19S 0.52(6) 0.69(7) 0.32(4) -0.35(5) 0.37(4) -0.40(5)
C20S 0.39(4) 0.87(8) 0.058(12) 0.14(3) 0.130(18) 0.51(5)
C21S 0.24(3) 0.69(8) 0.19(3) 0.05(4) 0.16(3) -0.02(4)
C22S 0.27(3) 0.18(2) 0.28(3) 0.07(2) 0.05(3) -0.08(2)
C23S 0.32(3) 0.33(3) 0.15(2) 0.12(2) 0.15(2) 0.18(3)

loop_
_atom_type_symbol
_atom_type_description
_atom_type_scat_dispersion_real
_atom_type_scat_dispersion_imag
_atom_type_scat_source
C C 0.0033 0.0016 'International Tables Vol C Tables 4.2.6.8 and 6.1.1.4'
H H 0.0000 0.0000 'International Tables Vol C Tables 4.2.6.8 and 6.1.1.4'
N N 0.0061 0.0033 'International Tables Vol C Tables 4.2.6.8 and 6.1.1.4'
S S 0.1246 0.1234 'International Tables Vol C Tables 4.2.6.8 and 6.1.1.4'
Co Co 0.3494 0.9721 'International Tables Vol C Tables 4.2.6.8 and 6.1.1.4'

loop_
_geom_angle_atom_site_label_1
_geom_angle_atom_site_label_2
_geom_angle_atom_site_label_3
_geom_angle
_geom_angle_site_symmetry_1
_geom_angle_site_symmetry_3
N1 Co1 N1 180.0(3) 7_565 .
N1 Co1 N3 90.7(2) 7_565 7_565
N1 Co1 N3 89.3(2) . 7_565
N1 Co1 N3 89.3(2) 7_565 .
N1 Co1 N3 90.7(2) . .
N3 Co1 N3 180.0 7_565 .
N1 Co1 N7 90.5(2) 7_565 .
N1 Co1 N7 89.5(2) . .
N3 Co1 N7 92.51(19) 7_565 .
N3 Co1 N7 87.49(19) . .
N1 Co1 N7 89.5(2) 7_565 7_565
N1 Co1 N7 90.5(2) . 7_565
N3 Co1 N7 87.49(19) 7_565 7_565
N3 Co1 N7 92.51(19) . 7_565
N7 Co1 N7 180.0 . 7_565
N5 Co2 N2 88.68(17) . 2_755
N5 Co2 N2 88.68(17) . .
N2 Co2 N2 177.4(3) 2_755 .
N5 Co2 N4 89.75(14) . 2_755
N2 Co2 N4 90.0(2) 2_755 2_755
N2 Co2 N4 90.0(2) . 2_755
N5 Co2 N4 89.76(14) . .
N2 Co2 N4 90.0(2) 2_755 .
N2 Co2 N4 90.0(2) . .
N4 Co2 N4 179.5(3) 2_755 .
N5 Co2 N6 180.0 . .
N2 Co2 N6 91.32(17) 2_755 .
N2 Co2 N6 91.32(17) . .
N4 Co2 N6 90.25(14) 2_755 .
N4 Co2 N6 90.24(14) . .
C1 N1 Co1 165.9(6) . .
N1 C1 S1 178.2(6) . .
C2 N2 Co2 164.7(7) . .
N2 C2 S2 178.8(9) . .
C3 N3 C7 115.7(6) . .
C3 N3 Co1 123.7(5) . .
C7 N3 Co1 120.3(5) . .
C20 N4 C22 118.9(6) . .
C20 N4 Co2 121.1(5) . .
C22 N4 Co2 119.9(4) . .
C23 N5 C23 105.0(7) . 2_755
C23 N5 Co2 127.5(4) . .
C23 N5 Co2 127.5(4) 2_755 .
C41 N7 C37 125.4(6) . .
C41 N7 Co1 114.8(5) . .
C37 N7 Co1 119.6(5) . .
C26 N6 C26 113.4(11) 2_755 .
C26 N6 Co2 123.3(5) 2_755 .
C26 N6 Co2 123.3(5) . .
N3 C3 C4 125.1(8) . .
C3 C4 C5 118.8(8) . .
C6 C5 C8 124.1(8) . .
C6 C5 C4 116.6(7) . .
C8 C5 C4 119.2(8) . .
C5 C6 C7 120.0(8) . .
N3 C7 C6 123.7(8) . .
C9 C8 C5 177.1(10) . .
C8 C9 C10 175.0(10) . .
C11 C10 C15 116.8(8) . .
C11 C10 C9 121.4(8) . .
C15 C10 C9 121.0(9) . .
C10 C11 C12 121.6(9) . .
C13 C12 C11 119.8(9) . .
C14 C13 C12 119.1(8) . .
C14 C13 C16 120.3(8) . .
C12 C13 C16 120.5(8) . .
C13 C14 C15 120.9(9) . .
C10 C15 C14 120.9(10) . .
C17 C16 C13 177.4(9) . .
C16 C17 C18 176.7(9) . .
C19 C18 C21 118.4(7) . .
C19 C18 C17 121.9(7) . .
C21 C18 C17 119.7(8) . .
C18 C19 C20 118.5(7) . .
N4 C20 C19 123.1(8) . .
C22 C21 C18 119.4(7) . .
N4 C22 C21 121.6(7) . .
C24 C23 N5 130.3(8) . .
C23 C24 C25 117.5(9) . .
C24 C25 C24 119.4(11) . 2_755
C24 C25 C36 120.3(5) . 1_545
C24 C25 C36 120.3(5) 2_755 1_545
N6 C26 C27 125.5(10) . .
C26 C27 C28 120.9(9) . .
C29 C28 C27 123.4(5) . 2_755
C29 C28 C27 123.4(5) . .
C27 C28 C27 113.1(10) 2_755 .
C30 C29 C28 180.0 . .
C29 C30 C31 180.0 . .
C32 C31 C32 117.0(10) 2_755 .
C32 C31 C30 121.5(5) 2_755 .
C32 C31 C30 121.5(5) . .
C31 C32 C33 123.6(8) . .
C32 C33 C34 119.3(8) . .
C35 C34 C33 121.4(5) . .
C35 C34 C33 121.4(5) . 2_755
C33 C34 C33 117.2(11) . 2_755
C36 C35 C34 180.0 . .
C35 C36 C25 180.0 . 1_565
N7 C37 C38 116.1(7) . .
C39 C38 C37 123.6(7) . .
C38 C39 C40 116.8(6) . .
C38 C39 C42 124.8(7) . .
C40 C39 C42 118.4(7) . .
C41 C40 C39 119.5(7) . .
N7 C41 C40 118.6(7) . .
C43 C42 C39 177.9(8) . .
C42 C43 C44 177.9(8) . .
C46 C44 C45 119.6(5) . .
C46 C44 C43 121.2(6) . .
C45 C44 C43 119.2(6) . .
C46 C45 C44 119.9(6) 7_575 .
C45 C46 C44 120.5(6) 7_575 .
C8S C7S C12S 120.0 . .
C8S C7S C7S1 111(2) . .
C12S C7S C7S1 129(2) . .
C7S C8S C9S 120.0 . .
C10S C9S C8S 120.0 . .
C9S C10S C11S 120.0 . .
C10S C11S C12S 120.0 . .
C11S C12S C7S 120.0 . .
C20S C19S C24S 120.0 . .
C21S C20S C19S 120.0 . .
C22S C21S C20S 120.0 . .
C21S C22S C23S 120.0 . .
C24S C23S C22S 120.0 . .
C23S C24S C19S 120.0 . .
C23S C24S C25S 136.5(18) . .
C19S C24S C25S 103.5(18) . .
C27S C26S C31S 120.0 . .
C28S C27S C26S 120.0 . .
C27S C28S C29S 120.0 . .
C30S C29S C28S 120.0 . .
C29S C30S C31S 120.0 . .
C30S C31S C26S 120.0 . .
C30S C31S C32S 152.3(14) . .
C26S C31S C32S 87.2(14) . .
C34S C33S C38S 120.0 . .
C33S C34S C35S 120.0 . .
C36S C35S C34S 120.0 . .
C35S C36S C37S 120.0 . .
C38S C37S C36S 120.0 . .
C37S C38S C33S 120.0 . .
C37S C38S C39S 123.8(18) . .
C33S C38S C39S 116.1(18) . .

loop_
_geom_bond_atom_site_label_1
_geom_bond_atom_site_label_2
_geom_bond_distance
_geom_bond_site_symmetry_2
Co1 N1 2.082(6) 7_565
Co1 N1 2.082(6) .
Co1 N3 2.205(5) 7_565
Co1 N3 2.205(5) .
Co1 N7 2.277(5) .
Co1 N7 2.277(5) 7_565
Co2 N5 2.035(6) .
Co2 N2 2.087(9) 2_755
Co2 N2 2.087(9) .
Co2 N4 2.216(6) 2_755
Co2 N4 2.216(6) .
Co2 N6 2.234(8) .
N1 C1 1.130(9) .
C1 S1 1.681(10) .
N2 C2 1.129(10) .
C2 S2 1.645(12) .
N3 C3 1.306(10) .
N3 C7 1.388(9) .
N4 C20 1.332(9) .
N4 C22 1.362(9) .
N5 C23 1.429(9) .
N5 C23 1.429(9) 2_755
N7 C41 1.296(9) .
N7 C37 1.333(9) .
N6 C26 1.300(8) 2_755
N6 C26 1.300(8) .
C3 C4 1.378(10) .
C4 C5 1.452(11) .
C5 C6 1.358(11) .
C5 C8 1.447(10) .
C6 C7 1.390(10) .
C8 C9 1.205(10) .
C9 C10 1.444(11) .
C10 C11 1.369(12) .
C10 C15 1.372(12) .
C11 C12 1.389(12) .
C12 C13 1.360(12) .
C13 C14 1.350(12) .
C13 C16 1.463(11) .
C14 C15 1.385(12) .
C16 C17 1.177(10) .
C17 C18 1.457(11) .
C18 C19 1.388(11) .
C18 C21 1.421(11) .
C19 C20 1.409(10) .
C21 C22 1.388(10) .
C23 C24 1.368(10) .
C24 C25 1.390(10) .
C25 C24 1.391(10) 2_755
C25 C36 1.427(15) 1_545
C26 C27 1.362(11) .
C27 C28 1.370(10) .
C28 C29 1.341(15) .
C28 C27 1.370(10) 2_755
C29 C30 1.278(15) .
C30 C31 1.422(13) .
C31 C32 1.385(9) 2_755
C31 C32 1.385(9) .
C32 C33 1.387(10) .
C33 C34 1.444(10) .
C34 C35 1.426(17) .
C34 C33 1.444(10) 2_755
C35 C36 1.246(14) .
C36 C25 1.427(15) 1_565
C37 C38 1.405(9) .
C38 C39 1.332(11) .
C39 C40 1.415(11) .
C39 C42 1.475(9) .
C40 C41 1.413(8) .
C42 C43 1.207(9) .
C43 C44 1.437(9) .
C44 C46 1.397(9) .
C44 C45 1.410(9) .
C45 C46 1.390(8) 7_575
C46 C45 1.390(8) 7_575
C7S C8S 1.3900 .
C7S C12S 1.3900 .
C7S C7S1 1.708(15) .
C8S C9S 1.3900 .
C9S C10S 1.3900 .
C10S C11S 1.3900 .
C11S C12S 1.3900 .
C19S C20S 1.3900 .
C19S C24S 1.3900 .
C20S C21S 1.3900 .
C21S C22S 1.3900 .
C22S C23S 1.3900 .
C23S C24S 1.3900 .
C24S C25S 1.672(17) .
C26S C27S 1.3900 .
C26S C31S 1.3900 .
C27S C28S 1.3900 .
C28S C29S 1.3900 .
C29S C30S 1.3900 .
C30S C31S 1.3900 .
C31S C32S 1.67(2) .
C33S C34S 1.3900 .
C33S C38S 1.3900 .
C34S C35S 1.3900 .
C35S C36S 1.3900 .
C36S C37S 1.3900 .
C37S C38S 1.3900 .
C38S C39S 1.51(2) .
